data_4105393
loop_
_publ_author_name
'Swagat K. Mohapatra'
'Susanne B\"uschel'
'Constantin Daniliuc'
'Peter G. Jones'
'Matthias Tamm'

_publ_section_title
;
 Selective Lithiation and Phosphane-Functionalization of
 [(\h7-C7H7)Ti(\h5-C5H5)] (Troticene) and Its Use for the Preparation of
 Early-Late Heterobimetallic Complexes
;
_journal_name_full 'Journal of the American Chemical Society'
_journal_page_first 17014
_journal_page_last 17023
_journal_paper_doi 10.1021/ja9080056
_journal_volume 131
_journal_year 2009
_chemical_formula_sum 'C51 H48 Cl8 P2 Pt Ti2'
_chemical_formula_weight 1297.32
_chemical_name_systematic
;
 ?
;
_space_group_IT_number 14
_symmetry_cell_setting monoclinic
_symmetry_space_group_name_Hall '-P 2yn'
_symmetry_space_group_name_H-M 'P 1 21/n 1'
_atom_sites_solution_hydrogens geom
_atom_sites_solution_primary direct
_atom_sites_solution_secondary difmap
_audit_creation_method SHELXL-97
_cell_angle_alpha 90.00
_cell_angle_beta 98.262(3)
_cell_angle_gamma 90.00
_cell_formula_units_Z 2
_cell_length_a 11.4048(3)
_cell_length_b 15.3408(4)
_cell_length_c 14.5731(5)
_cell_measurement_reflns_used 10504
_cell_measurement_temperature 100(2)
_cell_measurement_theta_max 29.1744
_cell_measurement_theta_min 1.9344
_cell_volume 2523.23(13)
_computing_cell_refinement
;
CrysAlisPro, Oxford Diffraction Ltd.,
Version 1.171.33.34d (release 27-02-2009 CrysAlis171 .NET)
(compiled Feb 27 2009,15:38:38)
;
_computing_data_collection
;
CrysAlisPro, Oxford Diffraction Ltd.,
Version 1.171.33.34d (release 27-02-2009 CrysAlis171 .NET)
(compiled Feb 27 2009,15:38:38)
;
_computing_data_reduction
;
CrysAlisPro, Oxford Diffraction Ltd.,
Version 1.171.33.34d (release 27-02-2009 CrysAlis171 .NET)
(compiled Feb 27 2009,15:38:38)
;
_computing_molecular_graphics 'BRUKER XP'
_computing_publication_material SHELXL-97
_computing_structure_refinement 'SHELXL-97 (Sheldrick, 1997)'
_computing_structure_solution 'SHELXS-97 (Sheldrick, 1990)'
_diffrn_ambient_temperature 100(2)
_diffrn_detector_area_resol_mean 16.1419
_diffrn_measured_fraction_theta_full 0.997
_diffrn_measured_fraction_theta_max 0.997
_diffrn_measurement_device_type 'Goniometer KM4/Xcalibur, detector: Eos'
_diffrn_measurement_method '\w scans'
_diffrn_radiation_monochromator graphite
_diffrn_radiation_source 'Enhance (Mo) X-ray Source'
_diffrn_radiation_type 'Mo K\a'
_diffrn_radiation_wavelength 0.71073
_diffrn_reflns_av_R_equivalents 0.0727
_diffrn_reflns_av_sigmaI/netI 0.0945
_diffrn_reflns_limit_h_max 14
_diffrn_reflns_limit_h_min -14
_diffrn_reflns_limit_k_max 19
_diffrn_reflns_limit_k_min -19
_diffrn_reflns_limit_l_max 18
_diffrn_reflns_limit_l_min -18
_diffrn_reflns_number 48801
_diffrn_reflns_theta_full 27.10
_diffrn_reflns_theta_max 27.10
_diffrn_reflns_theta_min 1.94
_exptl_absorpt_coefficient_mu 3.597
_exptl_absorpt_correction_T_max 1.00000
_exptl_absorpt_correction_T_min 0.94255
_exptl_absorpt_correction_type multi-scan
_exptl_absorpt_process_details
;
CrysAlisPro, Oxford Diffraction Ltd.,
Version 1.171.33.34d (release 27-02-2009 CrysAlis171 .NET)
(compiled Feb 27 2009,15:38:38)
;
_exptl_crystal_colour blue
_exptl_crystal_density_diffrn 1.708
_exptl_crystal_description prism
_exptl_crystal_F_000 1284
_exptl_crystal_size_max 0.13
_exptl_crystal_size_mid 0.07
_exptl_crystal_size_min 0.05
_refine_diff_density_max 1.245
_refine_diff_density_min -1.080
_refine_diff_density_rms 0.104
_refine_ls_extinction_method none
_refine_ls_goodness_of_fit_ref 0.817
_refine_ls_hydrogen_treatment riding
_refine_ls_matrix_type full
_refine_ls_number_parameters 317
_refine_ls_number_reflns 5552
_refine_ls_number_restraints 43
_refine_ls_restrained_S_all 0.819
_refine_ls_R_factor_all 0.0630
_refine_ls_R_factor_gt 0.0303
_refine_ls_shift/su_max 0.001
_refine_ls_shift/su_mean 0.000
_refine_ls_structure_factor_coef Fsqd
_refine_ls_weighting_details 'calc w=1/[\s^2^(Fo^2^)+(0.0208P)^2^] where P=(Fo^2^+2Fc^2^)/3'
_refine_ls_weighting_scheme calc
_refine_ls_wR_factor_gt 0.0524
_refine_ls_wR_factor_ref 0.0547
_reflns_number_gt 3490
_reflns_number_total 5552
_reflns_threshold_expression >2sigma(I)
_cod_data_source_file ja9080056_si_007.cif
_cod_data_source_block swag02
_cod_original_sg_symbol_H-M 'P 21/n'
_cod_database_code 4105393

loop_
_symmetry_equiv_pos_as_xyz
'x, y, z'
'-x+1/2, y+1/2, -z+1/2'
'-x, -y, -z'
'x-1/2, -y-1/2, z-1/2'

loop_
_atom_site_label
_atom_site_type_symbol
_atom_site_fract_x
_atom_site_fract_y
_atom_site_fract_z
_atom_site_U_iso_or_equiv
_atom_site_adp_type
_atom_site_occupancy
_atom_site_symmetry_multiplicity
_atom_site_calc_flag
_atom_site_refinement_flags
_atom_site_disorder_assembly
_atom_site_disorder_group
Pt Pt 0.5000 0.5000 0.5000 0.01777(6) Uani 1 2 d S . .
P P 0.70542(8) 0.50977(9) 0.50479(7) 0.0216(2) Uani 1 1 d . . .
Cl1 Cl 0.46411(8) 0.59349(6) 0.37458(7) 0.0256(2) Uani 1 1 d . . .
Ti Ti 0.77275(6) 0.71097(5) 0.64768(6) 0.0321(2) Uani 1 1 d . . .
C1 C 0.7840(3) 0.5754(3) 0.5985(3) 0.0251(10) Uani 1 1 d . . .
C2 C 0.7308(4) 0.5772(3) 0.6818(3) 0.0402(13) Uani 1 1 d . . .
H2 H 0.6599 0.5445 0.6806 0.048 Uiso 1 1 calc R . .
C3 C 0.7709(5) 0.6217(3) 0.7660(3) 0.0572(16) Uani 1 1 d . . .
H3 H 0.7267 0.6099 0.8151 0.069 Uiso 1 1 calc R . .
C4 C 0.8638(5) 0.6795(3) 0.7879(3) 0.0519(15) Uani 1 1 d . . .
H4 H 0.8701 0.7052 0.8477 0.062 Uiso 1 1 calc R . .
C5 C 0.9496(4) 0.7051(3) 0.7340(3) 0.0349(12) Uani 1 1 d . . .
H5 H 1.0072 0.7454 0.7619 0.042 Uiso 1 1 calc R . .
C6 C 0.9612(3) 0.6787(3) 0.6435(3) 0.0290(11) Uani 1 1 d . . .
H6 H 1.0270 0.7023 0.6187 0.035 Uiso 1 1 calc R . .
C7 C 0.8879(4) 0.6216(3) 0.5843(3) 0.0254(12) Uani 1 1 d . . .
H7 H 0.9122 0.6127 0.5253 0.031 Uiso 1 1 calc R . .
C8 C 0.7556(5) 0.8582(3) 0.6170(5) 0.0663(18) Uani 1 1 d . . .
H8 H 0.8240 0.8943 0.6241 0.080 Uiso 1 1 calc R . .
C9 C 0.7076(5) 0.8133(3) 0.5351(4) 0.0536(15) Uani 1 1 d . . .
H9 H 0.7366 0.8145 0.4772 0.064 Uiso 1 1 calc R . .
C10 C 0.6085(4) 0.7664(3) 0.5562(4) 0.0541(15) Uani 1 1 d . . .
H10 H 0.5592 0.7299 0.5145 0.065 Uiso 1 1 calc R . .
C11 C 0.5945(4) 0.7825(4) 0.6492(4) 0.0620(17) Uani 1 1 d . . .
H11 H 0.5351 0.7588 0.6814 0.074 Uiso 1 1 calc R . .
C12 C 0.6853(6) 0.8403(4) 0.6852(5) 0.072(2) Uani 1 1 d . . .
H12 H 0.6967 0.8634 0.7463 0.086 Uiso 1 1 calc R . .
C13 C 0.7611(3) 0.5481(3) 0.3996(3) 0.0227(10) Uani 1 1 d . . .
C14 C 0.7357(3) 0.6315(3) 0.3668(3) 0.0287(10) Uani 1 1 d . . .
H14 H 0.6893 0.6688 0.3990 0.034 Uiso 1 1 calc R . .
C15 C 0.7773(4) 0.6620(3) 0.2866(3) 0.0363(12) Uani 1 1 d . . .
H15 H 0.7592 0.7192 0.2640 0.044 Uiso 1 1 calc R . .
C16 C 0.8458(4) 0.6061(3) 0.2412(3) 0.0375(12) Uani 1 1 d . . .
H16 H 0.8755 0.6258 0.1871 0.045 Uiso 1 1 calc R . .
C17 C 0.8714(4) 0.5227(3) 0.2729(3) 0.0345(13) Uani 1 1 d . . .
H17 H 0.9176 0.4850 0.2407 0.041 Uiso 1 1 calc R . .
C18 C 0.8293(3) 0.4946(4) 0.3518(2) 0.0308(9) Uani 1 1 d . . .
H18 H 0.8474 0.4372 0.3739 0.037 Uiso 1 1 calc R . .
C19 C 0.7686(3) 0.4008(3) 0.5192(3) 0.0194(9) Uani 1 1 d . . .
C20 C 0.7079(3) 0.3326(3) 0.4722(3) 0.0258(10) Uani 1 1 d . . .
H20 H 0.6345 0.3429 0.4339 0.031 Uiso 1 1 calc R . .
C21 C 0.7549(4) 0.2485(3) 0.4811(3) 0.0340(11) Uani 1 1 d . . .
H21 H 0.7137 0.2013 0.4488 0.041 Uiso 1 1 calc R . .
C22 C 0.8616(4) 0.2340(3) 0.5371(3) 0.0310(11) Uani 1 1 d . . .
H22 H 0.8937 0.1768 0.5429 0.037 Uiso 1 1 calc R . .
C23 C 0.9211(4) 0.3015(3) 0.5843(3) 0.0310(11) Uani 1 1 d . . .
H23 H 0.9940 0.2911 0.6232 0.037 Uiso 1 1 calc R . .
C24 C 0.8751(4) 0.3844(3) 0.5753(3) 0.0240(12) Uani 1 1 d . . .
H24 H 0.9169 0.4311 0.6080 0.029 Uiso 1 1 calc R . .
C98 C 0.4299(10) 0.5116(7) 0.8307(7) 0.050(3) Uiso 0.530(4) 1 d PDU A 1
H98A H 0.3966 0.4693 0.7826 0.060 Uiso 0.530(4) 1 calc PR A 1
H98B H 0.5143 0.4964 0.8495 0.060 Uiso 0.530(4) 1 calc PR A 1
Cl2 Cl 0.3561(3) 0.5000(3) 0.92593(16) 0.0736(12) Uani 0.530(4) 1 d PDU A 1
Cl3 Cl 0.4221(6) 0.6155(4) 0.7819(4) 0.0689(14) Uani 0.530(4) 1 d PDU A 1
C98' C 0.4430(11) 0.5166(7) 0.8037(8) 0.046(4) Uiso 0.470(4) 1 d PDU A 2
H98C H 0.5248 0.5227 0.7893 0.055 Uiso 0.470(4) 1 calc PR A 2
H98D H 0.3946 0.4897 0.7492 0.055 Uiso 0.470(4) 1 calc PR A 2
Cl2' Cl 0.4449(5) 0.4467(4) 0.8984(3) 0.144(3) Uani 0.470(4) 1 d PDU A 2
Cl3' Cl 0.3869(7) 0.6196(5) 0.8210(7) 0.127(4) Uani 0.470(4) 1 d PDU A 2
C99 C 0.0249(7) 0.4990(9) 1.0432(6) 0.053(2) Uiso 0.50 1 d PD B -1
H99A H -0.0119 0.4450 1.0629 0.063 Uiso 0.50 1 calc PR B -1
H99B H 0.0505 0.5348 1.0990 0.063 Uiso 0.50 1 calc PR B -1
Cl4 Cl 0.1502(3) 0.47221(17) 0.9877(2) 0.0669(9) Uani 0.50 1 d PD B -1
Cl5 Cl -0.0764(3) 0.5560(2) 0.9667(3) 0.0873(11) Uani 0.50 1 d PD B -1

loop_
_atom_site_aniso_label
_atom_site_aniso_U_11
_atom_site_aniso_U_22
_atom_site_aniso_U_33
_atom_site_aniso_U_23
_atom_site_aniso_U_13
_atom_site_aniso_U_12
Pt 0.01522(10) 0.01700(11) 0.02141(11) 0.00426(17) 0.00373(7) 0.00024(16)
P 0.0176(5) 0.0232(7) 0.0247(5) 0.0005(6) 0.0053(4) 0.0008(6)
Cl1 0.0230(5) 0.0257(6) 0.0283(6) 0.0112(5) 0.0047(4) 0.0010(5)
Ti 0.0256(4) 0.0294(5) 0.0441(5) -0.0161(4) 0.0152(4) -0.0037(4)
C1 0.023(2) 0.023(2) 0.030(3) -0.007(2) 0.0055(19) -0.0057(19)
C2 0.045(3) 0.046(3) 0.032(3) -0.009(2) 0.013(2) -0.025(2)
C3 0.079(4) 0.073(4) 0.025(3) -0.017(3) 0.026(3) -0.031(3)
C4 0.062(4) 0.061(4) 0.034(3) -0.019(3) 0.011(3) -0.025(3)
C5 0.026(2) 0.041(3) 0.036(3) -0.013(2) 0.000(2) -0.005(2)
C6 0.019(2) 0.031(3) 0.038(3) -0.009(2) 0.006(2) -0.001(2)
C7 0.017(3) 0.030(3) 0.030(3) -0.002(2) 0.006(2) 0.000(2)
C8 0.052(4) 0.022(3) 0.122(6) -0.019(3) 0.003(4) -0.001(3)
C9 0.058(4) 0.026(3) 0.078(4) -0.001(3) 0.013(3) 0.013(3)
C10 0.034(3) 0.045(4) 0.081(5) -0.015(3) 0.002(3) 0.010(3)
C11 0.038(3) 0.064(4) 0.088(5) -0.032(4) 0.022(3) 0.015(3)
C12 0.065(4) 0.056(4) 0.095(5) -0.050(4) 0.013(4) 0.013(3)
C13 0.020(2) 0.023(2) 0.024(2) -0.001(2) -0.0023(18) 0.0003(19)
C14 0.024(2) 0.033(3) 0.029(3) 0.002(2) 0.002(2) -0.006(2)
C15 0.037(3) 0.040(3) 0.031(3) 0.004(2) 0.002(2) -0.013(2)
C16 0.033(3) 0.056(4) 0.024(3) 0.006(2) 0.007(2) -0.013(2)
C17 0.028(2) 0.050(4) 0.027(2) 0.000(2) 0.0080(19) -0.004(2)
C18 0.0189(18) 0.048(3) 0.025(2) 0.000(3) 0.0017(15) -0.003(3)
C19 0.019(2) 0.020(2) 0.020(2) 0.0024(19) 0.0053(18) 0.0000(18)
C20 0.024(2) 0.023(2) 0.029(3) -0.001(2) 0.0013(19) 0.0050(19)
C21 0.043(3) 0.027(3) 0.031(3) -0.009(2) 0.003(2) -0.006(2)
C22 0.039(3) 0.024(3) 0.033(3) 0.005(2) 0.018(2) 0.010(2)
C23 0.020(2) 0.030(3) 0.043(3) 0.014(2) 0.007(2) 0.003(2)
C24 0.025(3) 0.020(3) 0.025(3) 0.007(2) 0.001(2) -0.006(2)
Cl2 0.087(2) 0.084(2) 0.0451(15) -0.005(2) -0.0069(13) 0.011(3)
Cl3 0.065(3) 0.033(2) 0.101(4) -0.007(2) -0.011(2) -0.012(2)
Cl2' 0.119(4) 0.214(6) 0.099(4) 0.082(4) 0.016(3) 0.054(4)
Cl3' 0.080(5) 0.063(3) 0.222(10) -0.072(5) -0.033(5) 0.003(3)
Cl4 0.118(3) 0.0383(19) 0.0499(18) -0.0106(13) 0.0311(18) 0.0085(16)
Cl5 0.085(3) 0.053(2) 0.111(3) 0.001(2) -0.030(2) -0.0103(19)

loop_
_atom_type_symbol
_atom_type_description
_atom_type_scat_dispersion_real
_atom_type_scat_dispersion_imag
_atom_type_scat_source
C C 0.0033 0.0016 'International Tables Vol C Tables 4.2.6.8 and 6.1.1.4'
H H 0.0000 0.0000 'International Tables Vol C Tables 4.2.6.8 and 6.1.1.4'
P P 0.1023 0.0942 'International Tables Vol C Tables 4.2.6.8 and 6.1.1.4'
Cl Cl 0.1484 0.1585 'International Tables Vol C Tables 4.2.6.8 and 6.1.1.4'
Ti Ti 0.2776 0.4457 'International Tables Vol C Tables 4.2.6.8 and 6.1.1.4'
Pt Pt -1.7033 8.3905 'International Tables Vol C Tables 4.2.6.8 and 6.1.1.4'

loop_
_geom_angle_atom_site_label_1
_geom_angle_atom_site_label_2
_geom_angle_atom_site_label_3
_geom_angle
_geom_angle_site_symmetry_1
_geom_angle_site_symmetry_3
Cl1 Pt Cl1 180.00(3) 3_666 .
Cl1 Pt P 87.33(4) 3_666 .
Cl1 Pt P 92.67(4) . .
Cl1 Pt P 92.67(4) 3_666 3_666
Cl1 Pt P 87.33(4) . 3_666
P Pt P 180.0 . 3_666
C19 P C1 106.06(19) . .
C19 P C13 102.24(17) . .
C1 P C13 104.86(18) . .
C19 P Pt 108.82(13) . .
C1 P Pt 116.07(13) . .
C13 P Pt 117.41(13) . .
C2 Ti C7 70.84(16) . .
C2 Ti C3 37.81(16) . .
C7 Ti C3 90.84(18) . .
C2 Ti C4 70.90(18) . .
C7 Ti C4 91.30(18) . .
C3 Ti C4 36.54(16) . .
C2 Ti C1 38.07(14) . .
C7 Ti C1 37.70(14) . .
C3 Ti C1 71.11(17) . .
C4 Ti C1 93.03(18) . .
C2 Ti C6 92.36(17) . .
C7 Ti C6 37.45(14) . .
C3 Ti C6 90.06(18) . .
C4 Ti C6 69.36(17) . .
C1 Ti C6 71.28(15) . .
C2 Ti C5 92.52(17) . .
C7 Ti C5 70.29(16) . .
C3 Ti C5 69.02(18) . .
C4 Ti C5 36.78(16) . .
C1 Ti C5 93.18(16) . .
C6 Ti C5 36.90(14) . .
C2 Ti C10 107.06(18) . .
C7 Ti C10 118.33(18) . .
C3 Ti C10 125.8(2) . .
C4 Ti C10 148.47(19) . .
C1 Ti C10 103.92(17) . .
C6 Ti C10 141.20(19) . .
C5 Ti C10 160.22(18) . .
C2 Ti C8 161.99(19) . .
C7 Ti C8 124.8(2) . .
C3 Ti C8 138.6(2) . .
C4 Ti C8 114.2(2) . .
C1 Ti C8 150.1(2) . .
C6 Ti C8 105.62(18) . .
C5 Ti C8 101.20(19) . .
C10 Ti C8 59.06(19) . .
C2 Ti C11 102.86(19) . .
C7 Ti C11 151.79(19) . .
C3 Ti C11 100.4(2) . .
C4 Ti C11 113.1(2) . .
C1 Ti C11 122.78(18) . .
C6 Ti C11 164.58(19) . .
C5 Ti C11 137.91(19) . .
C10 Ti C11 35.55(17) . .
C8 Ti C11 59.1(2) . .
C2 Ti C9 137.84(19) . .
C7 Ti C9 106.03(18) . .
C3 Ti C9 159.65(19) . .
C4 Ti C9 149.8(2) . .
C1 Ti C9 115.86(17) . .
C6 Ti C9 110.25(18) . .
C5 Ti C9 127.00(19) . .
C10 Ti C9 35.58(16) . .
C8 Ti C9 35.75(18) . .
C11 Ti C9 59.5(2) . .
C2 Ti C12 129.4(2) . .
C7 Ti C12 159.6(2) . .
C3 Ti C12 107.1(2) . .
C4 Ti C12 97.5(2) . .
C1 Ti C12 158.11(19) . .
C6 Ti C12 130.5(2) . .
C5 Ti C12 106.7(2) . .
C10 Ti C12 58.6(2) . .
C8 Ti C12 35.0(2) . .
C11 Ti C12 35.33(18) . .
C9 Ti C12 58.8(2) . .
C7 C1 C2 125.3(4) . .
C7 C1 P 119.7(3) . .
C2 C1 P 115.0(3) . .
C7 C1 Ti 70.5(2) . .
C2 C1 Ti 69.9(2) . .
P C1 Ti 135.8(2) . .
C3 C2 C1 128.2(4) . .
C3 C2 Ti 72.0(3) . .
C1 C2 Ti 72.0(2) . .
C4 C3 C2 130.4(4) . .
C4 C3 Ti 71.9(3) . .
C2 C3 Ti 70.2(3) . .
C3 C4 C5 128.7(5) . .
C3 C4 Ti 71.6(3) . .
C5 C4 Ti 72.1(3) . .
C4 C5 C6 128.0(4) . .
C4 C5 Ti 71.2(3) . .
C6 C5 Ti 71.4(2) . .
C5 C6 C7 128.6(4) . .
C5 C6 Ti 71.8(2) . .
C7 C6 Ti 70.4(2) . .
C6 C7 C1 130.6(4) . .
C6 C7 Ti 72.1(2) . .
C1 C7 Ti 71.8(2) . .
C12 C8 C9 108.2(5) . .
C12 C8 Ti 73.1(3) . .
C9 C8 Ti 72.5(3) . .
C10 C9 C8 106.8(5) . .
C10 C9 Ti 71.6(3) . .
C8 C9 Ti 71.8(3) . .
C11 C10 C9 109.0(5) . .
C11 C10 Ti 72.7(3) . .
C9 C10 Ti 72.8(3) . .
C12 C11 C10 106.8(5) . .
C12 C11 Ti 72.6(3) . .
C10 C11 Ti 71.7(3) . .
C8 C12 C11 109.1(5) . .
C8 C12 Ti 71.9(3) . .
C11 C12 Ti 72.0(3) . .
C14 C13 C18 118.6(4) . .
C14 C13 P 120.4(3) . .
C18 C13 P 121.1(3) . .
C13 C14 C15 121.2(4) . .
C16 C15 C14 118.1(4) . .
C17 C16 C15 121.3(4) . .
C16 C17 C18 119.2(4) . .
C17 C18 C13 121.5(5) . .
C20 C19 C24 119.3(4) . .
C20 C19 P 118.4(3) . .
C24 C19 P 122.3(3) . .
C19 C20 C21 119.7(4) . .
C22 C21 C20 119.8(4) . .
C23 C22 C21 120.5(4) . .
C22 C23 C24 119.7(4) . .
C23 C24 C19 121.0(4) . .
Cl2 C98 Cl3 114.7(6) . .
Cl3' C98' Cl2' 114.0(7) . .
Cl5 C99 Cl4 109.2(5) . .

loop_
_geom_bond_atom_site_label_1
_geom_bond_atom_site_label_2
_geom_bond_distance
_geom_bond_site_symmetry_2
Pt Cl1 2.3130(10) 3_666
Pt Cl1 2.3130(10) .
Pt P 2.3386(9) .
Pt P 2.3386(9) 3_666
P C19 1.821(4) .
P C1 1.825(4) .
P C13 1.838(4) .
Ti C2 2.181(5) .
Ti C7 2.192(4) .
Ti C3 2.204(5) .
Ti C4 2.208(5) .
Ti C1 2.209(4) .
Ti C6 2.214(4) .
Ti C5 2.220(4) .
Ti C10 2.300(5) .
Ti C8 2.305(5) .
Ti C11 2.313(5) .
Ti C9 2.315(5) .
Ti C12 2.321(5) .
C1 C7 1.422(5) .
C1 C2 1.432(5) .
C2 C3 1.421(6) .
C3 C4 1.383(6) .
C4 C5 1.397(6) .
C5 C6 1.403(5) .
C6 C7 1.415(6) .
C8 C12 1.391(8) .
C8 C9 1.418(7) .
C9 C10 1.410(6) .
C10 C11 1.409(7) .
C11 C12 1.406(7) .
C13 C14 1.381(5) .
C13 C18 1.386(5) .
C14 C15 1.403(5) .
C15 C16 1.390(6) .
C16 C17 1.377(6) .
C17 C18 1.378(5) .
C19 C20 1.381(5) .
C19 C24 1.386(5) .
C20 C21 1.397(5) .
C21 C22 1.382(6) .
C22 C23 1.368(6) .
C23 C24 1.375(5) .
C98 Cl2 1.733(9) .
C98 Cl3 1.742(10) .
C98' Cl3' 1.737(10) .
C98' Cl2' 1.745(10) .
C99 Cl5 1.724(9) .
C99 Cl4 1.788(8) .

loop_
_geom_torsion_atom_site_label_1
_geom_torsion_atom_site_label_2
_geom_torsion_atom_site_label_3
_geom_torsion_atom_site_label_4
_geom_torsion
_geom_torsion_site_symmetry_1
Cl1 Pt P C19 45.06(14) 3_666
Cl1 Pt P C19 -134.94(14) .
P Pt P C19 -173.1(17) 3_666
Cl1 Pt P C1 -74.42(16) 3_666
Cl1 Pt P C1 105.59(16) .
P Pt P C1 67.4(17) 3_666
Cl1 Pt P C13 160.47(16) 3_666
Cl1 Pt P C13 -19.53(16) .
P Pt P C13 -57.7(17) 3_666
C19 P C1 C7 90.9(4) .
C13 P C1 C7 -16.8(4) .
Pt P C1 C7 -148.1(3) .
C19 P C1 C2 -90.7(4) .
C13 P C1 C2 161.5(3) .
Pt P C1 C2 30.2(4) .
C19 P C1 Ti -177.0(3) .
C13 P C1 Ti 75.2(3) .
Pt P C1 Ti -56.1(3) .
C2 Ti C1 C7 -141.4(4) .
C3 Ti C1 C7 -117.9(3) .
C4 Ti C1 C7 -88.2(3) .
C6 Ti C1 C7 -21.2(3) .
C5 Ti C1 C7 -51.4(3) .
C10 Ti C1 C7 118.6(3) .
C8 Ti C1 C7 67.7(4) .
C11 Ti C1 C7 151.7(3) .
C9 Ti C1 C7 82.8(3) .
C12 Ti C1 C7 153.1(5) .
C7 Ti C1 C2 141.4(4) .
C3 Ti C1 C2 23.5(3) .
C4 Ti C1 C2 53.2(3) .
C6 Ti C1 C2 120.2(3) .
C5 Ti C1 C2 90.0(3) .
C10 Ti C1 C2 -100.0(3) .
C8 Ti C1 C2 -150.9(4) .
C11 Ti C1 C2 -66.9(3) .
C9 Ti C1 C2 -135.8(3) .
C12 Ti C1 C2 -65.5(6) .
C2 Ti C1 P 105.6(4) .
C7 Ti C1 P -113.0(4) .
C3 Ti C1 P 129.1(3) .
C4 Ti C1 P 158.8(3) .
C6 Ti C1 P -134.2(3) .
C5 Ti C1 P -164.3(3) .
C10 Ti C1 P 5.6(3) .
C8 Ti C1 P -45.2(5) .
C11 Ti C1 P 38.8(4) .
C9 Ti C1 P -30.2(4) .
C12 Ti C1 P 40.1(7) .
C7 C1 C2 C3 -2.0(8) .
P C1 C2 C3 179.8(4) .
Ti C1 C2 C3 -48.0(5) .
C7 C1 C2 Ti 46.1(4) .
P C1 C2 Ti -132.2(3) .
C7 Ti C2 C3 118.2(3) .
C4 Ti C2 C3 19.9(3) .
C1 Ti C2 C3 142.1(4) .
C6 Ti C2 C3 87.1(3) .
C5 Ti C2 C3 50.1(3) .
C10 Ti C2 C3 -127.0(3) .
C8 Ti C2 C3 -89.7(7) .
C11 Ti C2 C3 -90.4(3) .
C9 Ti C2 C3 -148.8(3) .
C12 Ti C2 C3 -64.0(4) .
C7 Ti C2 C1 -23.8(2) .
C3 Ti C2 C1 -142.1(4) .
C4 Ti C2 C1 -122.2(3) .
C6 Ti C2 C1 -55.0(3) .
C5 Ti C2 C1 -91.9(3) .
C10 Ti C2 C1 90.9(3) .
C8 Ti C2 C1 128.2(7) .
C11 Ti C2 C1 127.5(3) .
C9 Ti C2 C1 69.1(4) .
C12 Ti C2 C1 153.9(3) .
C1 C2 C3 C4 5.8(10) .
Ti C2 C3 C4 -42.3(6) .
C1 C2 C3 Ti 48.1(5) .
C2 Ti C3 C4 147.4(5) .
C7 Ti C3 C4 91.0(3) .
C1 Ti C3 C4 123.7(3) .
C6 Ti C3 C4 53.6(3) .
C5 Ti C3 C4 22.6(3) .
C10 Ti C3 C4 -142.4(3) .
C8 Ti C3 C4 -60.5(4) .
C11 Ti C3 C4 -115.0(3) .
C9 Ti C3 C4 -122.5(5) .
C12 Ti C3 C4 -79.2(4) .
C7 Ti C3 C2 -56.3(3) .
C4 Ti C3 C2 -147.4(5) .
C1 Ti C3 C2 -23.6(3) .
C6 Ti C3 C2 -93.8(3) .
C5 Ti C3 C2 -124.8(3) .
C10 Ti C3 C2 70.2(3) .
C8 Ti C3 C2 152.1(3) .
C11 Ti C3 C2 97.7(3) .
C9 Ti C3 C2 90.2(6) .
C12 Ti C3 C2 133.4(3) .
C2 C3 C4 C5 -5.1(10) .
Ti C3 C4 C5 -46.9(6) .
C2 C3 C4 Ti 41.8(6) .
C2 Ti C4 C3 -20.5(3) .
C7 Ti C4 C3 -89.7(3) .
C1 Ti C4 C3 -52.0(3) .
C6 Ti C4 C3 -120.7(3) .
C5 Ti C4 C3 -143.2(5) .
C10 Ti C4 C3 71.2(5) .
C8 Ti C4 C3 140.9(3) .
C11 Ti C4 C3 75.7(4) .
C9 Ti C4 C3 144.3(4) .
C12 Ti C4 C3 108.8(3) .
C2 Ti C4 C5 122.8(3) .
C7 Ti C4 C5 53.6(3) .
C3 Ti C4 C5 143.2(5) .
C1 Ti C4 C5 91.3(3) .
C6 Ti C4 C5 22.6(3) .
C10 Ti C4 C5 -145.6(3) .
C8 Ti C4 C5 -75.9(3) .
C11 Ti C4 C5 -141.0(3) .
C9 Ti C4 C5 -72.5(5) .
C12 Ti C4 C5 -108.0(3) .
C3 C4 C5 C6 0.7(9) .
Ti C4 C5 C6 -46.0(5) .
C3 C4 C5 Ti 46.7(6) .
C2 Ti C5 C4 -52.7(3) .
C7 Ti C5 C4 -121.3(3) .
C3 Ti C5 C4 -22.4(3) .
C1 Ti C5 C4 -90.8(3) .
C6 Ti C5 C4 -143.3(4) .
C10 Ti C5 C4 119.1(6) .
C8 Ti C5 C4 115.6(3) .
C11 Ti C5 C4 59.7(4) .
C9 Ti C5 C4 143.1(3) .
C12 Ti C5 C4 79.9(3) .
C2 Ti C5 C6 90.6(3) .
C7 Ti C5 C6 22.0(3) .
C3 Ti C5 C6 120.8(3) .
C4 Ti C5 C6 143.3(4) .
C1 Ti C5 C6 52.5(3) .
C10 Ti C5 C6 -97.6(6) .
C8 Ti C5 C6 -101.2(3) .
C11 Ti C5 C6 -157.0(3) .
C9 Ti C5 C6 -73.6(3) .
C12 Ti C5 C6 -136.8(3) .
C4 C5 C6 C7 1.6(8) .
Ti C5 C6 C7 -44.3(4) .
C4 C5 C6 Ti 45.9(5) .
C2 Ti C6 C5 -91.1(3) .
C7 Ti C6 C5 -144.6(4) .
C3 Ti C6 C5 -53.3(3) .
C4 Ti C6 C5 -22.5(3) .
C1 Ti C6 C5 -123.3(3) .
C10 Ti C6 C5 147.6(3) .
C8 Ti C6 C5 87.9(3) .
C11 Ti C6 C5 79.6(8) .
C9 Ti C6 C5 125.2(3) .
C12 Ti C6 C5 59.5(4) .
C2 Ti C6 C7 53.6(3) .
C3 Ti C6 C7 91.3(3) .
C4 Ti C6 C7 122.1(3) .
C1 Ti C6 C7 21.3(3) .
C5 Ti C6 C7 144.6(4) .
C10 Ti C6 C7 -67.8(4) .
C8 Ti C6 C7 -127.5(3) .
C11 Ti C6 C7 -135.8(7) .
C9 Ti C6 C7 -90.1(3) .
C12 Ti C6 C7 -155.9(3) .
C5 C6 C7 C1 -0.1(8) .
Ti C6 C7 C1 -44.8(5) .
C5 C6 C7 Ti 44.8(4) .
C2 C1 C7 C6 -0.9(8) .
P C1 C7 C6 177.3(4) .
Ti C1 C7 C6 44.9(5) .
C2 C1 C7 Ti -45.8(4) .
P C1 C7 Ti 132.4(3) .
C2 Ti C7 C6 -121.7(3) .
C3 Ti C7 C6 -89.0(3) .
C4 Ti C7 C6 -52.4(3) .
C1 Ti C7 C6 -145.7(4) .
C5 Ti C7 C6 -21.7(3) .
C10 Ti C7 C6 138.8(3) .
C8 Ti C7 C6 68.5(3) .
C11 Ti C7 C6 156.9(4) .
C9 Ti C7 C6 102.5(3) .
C12 Ti C7 C6 63.3(7) .
C2 Ti C7 C1 24.0(2) .
C3 Ti C7 C1 56.7(3) .
C4 Ti C7 C1 93.3(3) .
C6 Ti C7 C1 145.7(4) .
C5 Ti C7 C1 124.0(3) .
C10 Ti C7 C1 -75.5(3) .
C8 Ti C7 C1 -145.8(3) .
C11 Ti C7 C1 -57.4(5) .
C9 Ti C7 C1 -111.7(3) .
C12 Ti C7 C1 -151.0(5) .
C2 Ti C8 C12 35.8(9) .
C7 Ti C8 C12 -176.9(3) .
C3 Ti C8 C12 -32.3(5) .
C4 Ti C8 C12 -66.9(4) .
C1 Ti C8 C12 139.6(4) .
C6 Ti C8 C12 -140.9(4) .
C5 Ti C8 C12 -103.2(4) .
C10 Ti C8 C12 78.2(4) .
C11 Ti C8 C12 36.5(3) .
C9 Ti C8 C12 116.0(5) .
C2 Ti C8 C9 -80.2(8) .
C7 Ti C8 C9 67.1(4) .
C3 Ti C8 C9 -148.3(3) .
C4 Ti C8 C9 177.1(3) .
C1 Ti C8 C9 23.6(5) .
C6 Ti C8 C9 103.1(3) .
C5 Ti C8 C9 140.8(3) .
C10 Ti C8 C9 -37.8(3) .
C11 Ti C8 C9 -79.5(3) .
C12 Ti C8 C9 -116.0(5) .
C12 C8 C9 C10 -1.3(6) .
Ti C8 C9 C10 63.6(3) .
C12 C8 C9 Ti -64.9(4) .
C2 Ti C9 C10 37.6(4) .
C7 Ti C9 C10 116.5(3) .
C3 Ti C9 C10 -28.4(7) .
C4 Ti C9 C10 -120.7(4) .
C1 Ti C9 C10 77.4(3) .
C6 Ti C9 C10 155.8(3) .
C5 Ti C9 C10 -166.3(3) .
C8 Ti C9 C10 -115.4(5) .
C11 Ti C9 C10 -37.0(3) .
C12 Ti C9 C10 -78.4(3) .
C2 Ti C9 C8 153.0(3) .
C7 Ti C9 C8 -128.0(3) .
C3 Ti C9 C8 87.0(6) .
C4 Ti C9 C8 -5.3(6) .
C1 Ti C9 C8 -167.2(3) .
C6 Ti C9 C8 -88.8(3) .
C5 Ti C9 C8 -50.9(4) .
C10 Ti C9 C8 115.4(5) .
C11 Ti C9 C8 78.5(3) .
C12 Ti C9 C8 37.1(3) .
C8 C9 C10 C11 0.5(6) .
Ti C9 C10 C11 64.1(4) .
C8 C9 C10 Ti -63.6(3) .
C2 Ti C10 C11 88.3(3) .
C7 Ti C10 C11 165.3(3) .
C3 Ti C10 C11 51.2(4) .
C4 Ti C10 C11 7.2(5) .
C1 Ti C10 C11 127.8(3) .
C6 Ti C10 C11 -154.9(3) .
C5 Ti C10 C11 -83.1(6) .
C8 Ti C10 C11 -79.1(4) .
C9 Ti C10 C11 -117.0(5) .
C12 Ti C10 C11 -37.9(3) .
C2 Ti C10 C9 -154.6(3) .
C7 Ti C10 C9 -77.6(3) .
C3 Ti C10 C9 168.2(3) .
C4 Ti C10 C9 124.3(4) .
C1 Ti C10 C9 -115.2(3) .
C6 Ti C10 C9 -37.9(4) .
C5 Ti C10 C9 33.9(7) .
C8 Ti C10 C9 38.0(3) .
C11 Ti C10 C9 117.0(5) .
C12 Ti C10 C9 79.1(3) .
C9 C10 C11 C12 0.5(6) .
Ti C10 C11 C12 64.7(4) .
C9 C10 C11 Ti -64.2(3) .
C2 Ti C11 C12 143.6(4) .
C7 Ti C11 C12 -143.1(4) .
C3 Ti C11 C12 105.0(4) .
C4 Ti C11 C12 69.1(4) .
C1 Ti C11 C12 179.1(4) .
C6 Ti C11 C12 -26.8(10) .
C5 Ti C11 C12 34.9(5) .
C10 Ti C11 C12 -115.0(5) .
C8 Ti C11 C12 -36.2(4) .
C9 Ti C11 C12 -78.0(4) .
C2 Ti C11 C10 -101.4(3) .
C7 Ti C11 C10 -28.1(6) .
C3 Ti C11 C10 -140.0(3) .
C4 Ti C11 C10 -175.9(3) .
C1 Ti C11 C10 -65.9(4) .
C6 Ti C11 C10 88.2(8) .
C5 Ti C11 C10 149.9(3) .
C8 Ti C11 C10 78.8(4) .
C9 Ti C11 C10 37.0(3) .
C12 Ti C11 C10 115.0(5) .
C9 C8 C12 C11 1.7(7) .
Ti C8 C12 C11 -62.8(4) .
C9 C8 C12 Ti 64.5(4) .
C10 C11 C12 C8 -1.3(6) .
Ti C11 C12 C8 62.7(4) .
C10 C11 C12 Ti -64.0(4) .
C2 Ti C12 C8 -166.5(3) .
C7 Ti C12 C8 7.4(8) .
C3 Ti C12 C8 158.3(4) .
C4 Ti C12 C8 122.2(4) .
C1 Ti C12 C8 -119.9(6) .
C6 Ti C12 C8 53.0(5) .
C5 Ti C12 C8 85.7(4) .
C10 Ti C12 C8 -79.8(4) .
C11 Ti C12 C8 -117.9(6) .
C9 Ti C12 C8 -37.9(3) .
C2 Ti C12 C11 -48.6(5) .
C7 Ti C12 C11 125.3(6) .
C3 Ti C12 C11 -83.8(4) .
C4 Ti C12 C11 -119.9(4) .
C1 Ti C12 C11 -2.0(8) .
C6 Ti C12 C11 170.9(3) .
C5 Ti C12 C11 -156.4(4) .
C10 Ti C12 C11 38.1(3) .
C8 Ti C12 C11 117.9(6) .
C9 Ti C12 C11 80.1(4) .
C19 P C13 C14 -177.6(3) .
C1 P C13 C14 -67.1(4) .
Pt P C13 C14 63.4(4) .
C19 P C13 C18 2.3(4) .
C1 P C13 C18 112.8(3) .
Pt P C13 C18 -116.7(3) .
C18 C13 C14 C15 0.2(6) .
P C13 C14 C15 -179.9(3) .
C13 C14 C15 C16 -0.5(6) .
C14 C15 C16 C17 0.7(6) .
C15 C16 C17 C18 -0.7(6) .
C16 C17 C18 C13 0.4(6) .
C14 C13 C18 C17 -0.2(6) .
P C13 C18 C17 180.0(3) .
C1 P C19 C20 164.7(3) .
C13 P C19 C20 -85.7(3) .
Pt P C19 C20 39.1(3) .
C1 P C19 C24 -15.6(4) .
C13 P C19 C24 94.0(4) .
Pt P C19 C24 -141.1(3) .
C24 C19 C20 C21 -0.5(6) .
P C19 C20 C21 179.3(3) .
C19 C20 C21 C22 0.2(6) .
C20 C21 C22 C23 0.3(6) .
C21 C22 C23 C24 -0.6(6) .
C22 C23 C24 C19 0.3(6) .
C20 C19 C24 C23 0.3(6) .
P C19 C24 C23 -179.5(3) .
